data_4506621
loop_
_publ_author_name
'Cui, Jiehu'
'Li, Yizhi'
'Guo, Zijian'
'Zheng, Hegen'

_publ_section_title
;
 Six New Co-Coordination Polymers Based on a Tripodal Carboxylate
 Ligand
;
_journal_issue 7
_journal_name_full 'Crystal Growth &amp; Design'
_journal_page_first 3610
_journal_paper_doi 10.1021/cg3004323
_journal_volume 12
_journal_year 2012
_chemical_formula_moiety 'C54 H38 Co3 N2 O22'
_chemical_formula_sum 'C54 H38 Co3 N2 O22'
_chemical_formula_weight 1243.65
_chemical_name_systematic
; 
 ? 
;
_space_group_IT_number 14
_symmetry_cell_setting monoclinic
_symmetry_space_group_name_Hall '-P 2yn'
_symmetry_space_group_name_H-M 'P 1 21/n 1'
_atom_sites_solution_hydrogens geom
_atom_sites_solution_primary direct
_atom_sites_solution_secondary difmap
_audit_creation_method SHELXL-97
_cell_angle_alpha 90.00
_cell_angle_beta 116.170(2)
_cell_angle_gamma 90.00
_cell_formula_units_Z 2
_cell_length_a 17.4870(19)
_cell_length_b 10.8823(11)
_cell_length_c 18.0449(19)
_cell_measurement_reflns_used 7632
_cell_measurement_temperature 296(2)
_cell_measurement_theta_max 28.2
_cell_measurement_theta_min 2.26
_cell_volume 3081.9(6)
_computing_cell_refinement 'SMART (Bruker, 2000)'
_computing_data_collection 'SMART (Bruker, 2000)'
_computing_data_reduction 'SMART (Bruker, 2000)'
_computing_molecular_graphics SHELXTL
_computing_publication_material SHELXTL
_computing_structure_refinement 'SHELXL-97 (Sheldrick, 2008)'
_computing_structure_solution 'SHELXS-97 (Sheldrick, 2008)'
_diffrn_ambient_temperature 296(2)
_diffrn_measured_fraction_theta_full 0.992
_diffrn_measured_fraction_theta_max 0.992
_diffrn_measurement_device_type 'phi and omega scans'
_diffrn_radiation_monochromator graphite
_diffrn_radiation_source 'fine-focus sealed tube'
_diffrn_radiation_type MoK\a
_diffrn_radiation_wavelength 0.71073
_diffrn_reflns_av_R_equivalents 0.0644
_diffrn_reflns_av_sigmaI/netI 0.0568
_diffrn_reflns_limit_h_max 14
_diffrn_reflns_limit_h_min -23
_diffrn_reflns_limit_k_max 13
_diffrn_reflns_limit_k_min -14
_diffrn_reflns_limit_l_max 24
_diffrn_reflns_limit_l_min -24
_diffrn_reflns_number 21619
_diffrn_reflns_theta_full 28.34
_diffrn_reflns_theta_max 28.34
_diffrn_reflns_theta_min 1.35
_exptl_absorpt_coefficient_mu 0.871
_exptl_absorpt_correction_T_max 0.84
_exptl_absorpt_correction_T_min 0.738
_exptl_absorpt_correction_type multi-scan
_exptl_absorpt_process_details 'SADABS; Bruker, 2000'
_exptl_crystal_colour red
_exptl_crystal_density_diffrn 1.340
_exptl_crystal_density_method 'not measured'
_exptl_crystal_description block
_exptl_crystal_F_000 1266
_exptl_crystal_size_max 0.40
_exptl_crystal_size_mid 0.30
_exptl_crystal_size_min 0.20
_platon_squeeze_details
;
;
_refine_diff_density_max 0.938
_refine_diff_density_min -0.485
_refine_diff_density_rms 0.085
_refine_ls_extinction_method none
_refine_ls_goodness_of_fit_ref 1.016
_refine_ls_hydrogen_treatment constr
_refine_ls_matrix_type full
_refine_ls_number_parameters 367
_refine_ls_number_reflns 7632
_refine_ls_number_restraints 270
_refine_ls_restrained_S_all 1.021
_refine_ls_R_factor_all 0.0600
_refine_ls_R_factor_gt 0.0488
_refine_ls_shift/su_max 0.002
_refine_ls_shift/su_mean 0.000
_refine_ls_structure_factor_coef Fsqd
_refine_ls_weighting_details 'calc w=1/[\s^2^(Fo^2^)+(0.0486P)^2^+3.5838P] where P=(Fo^2^+2Fc^2^)/3'
_refine_ls_weighting_scheme calc
_refine_ls_wR_factor_gt 0.1257
_refine_ls_wR_factor_ref 0.1290
_reflns_number_gt 5782
_reflns_number_total 7697
_reflns_threshold_expression >2sigma(I)
_cod_duplicate_entry 4506309
_cod_data_source_file cg3004323_si_002.cif
_cod_data_source_block 5
_cod_original_sg_symbol_Hall -P2yn
_cod_original_sg_symbol_H-M P21/n
_cod_database_code 4506621

loop_
_symmetry_equiv_pos_as_xyz
'x, y, z'
'-x+1/2, y+1/2, -z+1/2'
'-x, -y, -z'
'x-1/2, -y-1/2, z-1/2'

loop_
_atom_site_label
_atom_site_type_symbol
_atom_site_fract_x
_atom_site_fract_y
_atom_site_fract_z
_atom_site_U_iso_or_equiv
_atom_site_adp_type
_atom_site_occupancy
_atom_site_symmetry_multiplicity
_atom_site_calc_flag
_atom_site_refinement_flags
C1 C 1.03153(18) 0.9748(3) 0.27324(17) 0.0272(6) Uani 1 1 d U
C2 C 0.97303(18) 0.9800(3) 0.31515(17) 0.0284(6) Uani 1 1 d U
C3 C 0.9467(2) 0.8729(3) 0.3387(2) 0.0361(7) Uani 1 1 d U
H3A H 0.9683 0.7945 0.3324 0.043 Uiso 1 1 d R
C4 C 0.8886(2) 0.8813(3) 0.3716(2) 0.0438(8) Uani 1 1 d U
C5 C 0.8579(2) 0.9929(3) 0.3833(2) 0.0432(8) Uani 1 1 d U
H5A H 0.8176 0.9970 0.4061 0.052 Uiso 1 1 d R
C6 C 0.8865(2) 1.0986(3) 0.3602(2) 0.0445(8) Uani 1 1 d U
C7 C 0.9439(2) 1.0933(3) 0.3267(2) 0.0377(7) Uani 1 1 d U
H7A H 0.9642 1.1673 0.3126 0.045 Uiso 1 1 d R
C8 C 0.8064(3) 0.7626(4) 0.4240(3) 0.0591(11) Uani 1 1 d U
H8A H 0.6354 1.3818 0.3745 0.071 Uiso 1 1 d R
C9 C 0.7266(3) 0.7160(4) 0.3771(3) 0.0601(11) Uani 1 1 d U
H9C H 0.7090 0.6977 0.3198 0.072 Uiso 1 1 d R
C10 C 0.6717(2) 0.6961(4) 0.4121(2) 0.0472(9) Uani 1 1 d U
H10C H 0.6174 0.6654 0.3801 0.057 Uiso 1 1 calc R
C11 C 0.69748(19) 0.7216(3) 0.49500(18) 0.0304(6) Uani 1 1 d U
C12 C 0.7776(2) 0.7718(4) 0.5406(2) 0.0441(8) Uani 1 1 d U
C13 C 0.8325(3) 0.7915(4) 0.5055(3) 0.0597(11) Uani 1 1 d U
H13A H 0.8885 0.8241 0.5379 0.072 Uiso 1 1 d R
C14 C 0.63942(18) 0.6928(2) 0.53461(17) 0.0252(6) Uani 1 1 d U
C15 C 0.8103(3) 1.2417(3) 0.4072(3) 0.0527(10) Uani 1 1 d U
C16 C 0.8427(3) 1.2229(4) 0.4902(3) 0.0546(10) Uani 1 1 d U
H16A H 0.8957 1.1803 0.5193 0.066 Uiso 1 1 d R
C17 C 0.7976(2) 1.2663(3) 0.5322(2) 0.0397(8) Uani 1 1 d U
H17B H 0.8194 1.2553 0.5890 0.048 Uiso 1 1 calc R
H17A H 0.7939 0.7934 0.5947 0.048 Uiso 1 1 d R
C18 C 0.72021(19) 1.3259(3) 0.48914(18) 0.0301(6) Uani 1 1 d U
C19 C 0.6892(2) 1.3426(4) 0.4047(2) 0.0429(8) Uani 1 1 d U
C20 C 0.7343(3) 1.3003(4) 0.3634(2) 0.0487(9) Uani 1 1 d U
H20A H 0.7125 1.3121 0.3049 0.058 Uiso 1 1 d R
C21 C 0.67071(18) 1.3758(3) 0.53228(17) 0.0264(6) Uani 1 1 d U
C22 C 1.25629(19) 0.9495(3) 0.34274(19) 0.0348(7) Uani 1 1 d U
H22A H 1.2078 0.9882 0.3445 0.042 Uiso 1 1 d R
C23 C 1.33574(19) 0.9757(3) 0.40521(19) 0.0346(7) Uani 1 1 d U
H23A H 1.3414 1.0306 0.4490 0.042 Uiso 1 1 d R
C24 C 1.40728(18) 0.9237(3) 0.40526(17) 0.0279(6) Uani 1 1 d U
C25 C 1.3945(2) 0.8432(3) 0.3407(2) 0.0353(7) Uani 1 1 d U
H25A H 1.4422 0.8033 0.3382 0.042 Uiso 1 1 d R
C26 C 1.3132(2) 0.8217(3) 0.2805(2) 0.0365(7) Uani 1 1 d U
H26A H 1.3058 0.7656 0.2367 0.044 Uiso 1 1 d R
C27 C 1.49715(19) 0.9505(3) 0.46896(19) 0.0328(7) Uani 1 1 d U
Co1 Co 1.11987(2) 0.81689(3) 0.19384(2) 0.02226(11) Uani 1 1 d U
Co2 Co 1.0000 1.0000 0.0000 0.01930(12) Uani 1 2 d SU
N1 N 1.24323(15) 0.8735(2) 0.28025(15) 0.0299(5) Uani 1 1 d U
O1 O 1.06194(13) 0.8709(2) 0.26923(13) 0.0325(5) Uani 1 1 d U
O2 O 1.04412(17) 1.0732(2) 0.24536(16) 0.0460(6) Uani 1 1 d U
O3 O 0.8634(2) 0.7692(3) 0.3889(2) 0.0763(9) Uani 1 1 d U
O4 O 0.8567(2) 1.2138(3) 0.3629(2) 0.0750(9) Uani 1 1 d U
O5 O 0.59087(12) 1.3879(2) 0.48782(12) 0.0318(5) Uani 1 1 d U
O6 O 0.70771(13) 1.4049(2) 0.60663(12) 0.0355(5) Uani 1 1 d U
O7 O 0.56863(13) 0.64591(19) 0.48938(12) 0.0298(4) Uani 1 1 d U
O8 O 0.66696(13) 0.71983(19) 0.60947(12) 0.0300(4) Uani 1 1 d U
O9 O 1.00590(14) 0.7264(2) 0.12115(13) 0.0365(5) Uani 1 1 d U
H9A H 0.9606 0.7692 0.1019 0.044 Uiso 1 1 d R
H9B H 0.9998 0.6541 0.1356 0.044 Uiso 1 1 d R
O10 O 1.15289(15) 0.6423(2) 0.25088(14) 0.0413(5) Uani 1 1 d U
H10A H 1.1130 0.5919 0.2434 0.050 Uiso 1 1 d R
H10B H 1.1964 0.6372 0.2973 0.050 Uiso 1 1 d R
O11 O 1.08301(12) 0.99517(16) 0.13191(11) 0.0226(4) Uani 1 1 d U

loop_
_atom_site_aniso_label
_atom_site_aniso_U_11
_atom_site_aniso_U_22
_atom_site_aniso_U_33
_atom_site_aniso_U_23
_atom_site_aniso_U_13
_atom_site_aniso_U_12
C1 0.0268(14) 0.0355(16) 0.0277(14) -0.0033(12) 0.0198(12) -0.0002(12)
C2 0.0266(14) 0.0393(16) 0.0278(14) -0.0030(12) 0.0199(12) -0.0010(12)
C3 0.0411(18) 0.0368(17) 0.0490(18) -0.0078(14) 0.0369(16) -0.0043(14)
C4 0.056(2) 0.0406(18) 0.062(2) -0.0089(16) 0.0508(19) -0.0089(16)
C5 0.046(2) 0.052(2) 0.055(2) -0.0033(16) 0.0435(18) -0.0009(16)
C6 0.057(2) 0.0434(19) 0.057(2) 0.0031(16) 0.0474(18) 0.0118(16)
C7 0.0454(19) 0.0406(18) 0.0452(18) 0.0037(14) 0.0366(16) 0.0065(14)
C8 0.082(3) 0.044(2) 0.098(3) -0.013(2) 0.082(3) -0.0149(19)
C9 0.086(3) 0.062(3) 0.062(2) -0.017(2) 0.060(2) -0.019(2)
C10 0.050(2) 0.062(2) 0.0425(18) -0.0078(17) 0.0320(17) -0.0166(18)
C11 0.0336(16) 0.0312(15) 0.0371(16) -0.0004(12) 0.0254(14) -0.0062(12)
C12 0.0387(19) 0.055(2) 0.051(2) -0.0123(17) 0.0312(17) -0.0127(16)
C13 0.044(2) 0.074(3) 0.078(3) -0.019(2) 0.042(2) -0.025(2)
C14 0.0278(14) 0.0220(13) 0.0330(14) 0.0050(11) 0.0200(12) 0.0000(11)
C15 0.076(3) 0.0412(19) 0.080(3) 0.0064(18) 0.069(2) 0.0158(18)
C16 0.048(2) 0.061(2) 0.072(3) 0.015(2) 0.042(2) 0.0277(19)
C17 0.0355(17) 0.0470(19) 0.0439(18) 0.0043(15) 0.0241(15) 0.0143(15)
C18 0.0268(15) 0.0352(16) 0.0349(15) -0.0008(12) 0.0197(13) 0.0066(12)
C19 0.0367(18) 0.062(2) 0.0372(17) 0.0021(16) 0.0233(15) 0.0132(16)
C20 0.064(2) 0.057(2) 0.0450(19) 0.0011(17) 0.0417(19) 0.0097(19)
C21 0.0238(14) 0.0282(14) 0.0308(14) 0.0001(11) 0.0153(12) 0.0052(11)
C22 0.0262(15) 0.0382(17) 0.0397(17) -0.0078(14) 0.0143(13) 0.0008(13)
C23 0.0279(16) 0.0370(17) 0.0357(16) -0.0095(13) 0.0111(13) -0.0026(13)
C24 0.0266(14) 0.0247(14) 0.0317(14) 0.0020(11) 0.0122(12) -0.0004(11)
C25 0.0279(16) 0.0385(17) 0.0411(17) -0.0059(14) 0.0167(14) 0.0026(13)
C26 0.0266(15) 0.0453(18) 0.0373(16) -0.0115(14) 0.0138(13) -0.0002(13)
C27 0.0253(15) 0.0307(15) 0.0360(16) -0.0051(13) 0.0078(13) 0.0009(12)
Co1 0.02102(19) 0.0265(2) 0.02367(19) -0.00065(14) 0.01389(15) 0.00028(15)
Co2 0.0164(2) 0.0231(3) 0.0236(2) 0.00136(19) 0.0135(2) -0.00034(19)
N1 0.0226(12) 0.0377(14) 0.0288(12) -0.0023(11) 0.0109(10) -0.0010(10)
O1 0.0378(12) 0.0345(11) 0.0410(11) 0.0005(9) 0.0316(10) 0.0019(9)
O2 0.0708(17) 0.0326(12) 0.0670(16) 0.0021(11) 0.0600(15) 0.0063(11)
O3 0.110(2) 0.0481(16) 0.137(3) -0.0171(16) 0.114(2) -0.0200(15)
O4 0.117(2) 0.0550(17) 0.114(2) 0.0218(16) 0.106(2) 0.0333(16)
O5 0.0217(10) 0.0421(12) 0.0344(11) -0.0089(9) 0.0148(9) 0.0057(9)
O6 0.0267(11) 0.0517(14) 0.0288(11) -0.0032(10) 0.0129(9) 0.0101(10)
O7 0.0261(10) 0.0343(11) 0.0327(10) 0.0026(9) 0.0164(9) -0.0068(8)
O8 0.0310(11) 0.0379(11) 0.0289(10) 0.0003(9) 0.0202(9) -0.0066(9)
O9 0.0322(12) 0.0334(11) 0.0403(12) 0.0046(9) 0.0127(10) -0.0035(9)
O10 0.0433(14) 0.0309(11) 0.0388(12) 0.0037(10) 0.0081(10) -0.0001(10)
O11 0.0242(10) 0.0242(9) 0.0246(9) 0.0007(7) 0.0155(8) 0.0001(7)

loop_
_atom_type_symbol
_atom_type_description
_atom_type_scat_dispersion_real
_atom_type_scat_dispersion_imag
_atom_type_scat_source
C C 0.0033 0.0016 'International Tables Vol C Tables 4.2.6.8 and 6.1.1.4'
H H 0.0000 0.0000 'International Tables Vol C Tables 4.2.6.8 and 6.1.1.4'
N N 0.0061 0.0033 'International Tables Vol C Tables 4.2.6.8 and 6.1.1.4'
O O 0.0106 0.0060 'International Tables Vol C Tables 4.2.6.8 and 6.1.1.4'
Co Co 0.3494 0.9721 'International Tables Vol C Tables 4.2.6.8 and 6.1.1.4'

loop_
_geom_angle_atom_site_label_1
_geom_angle_atom_site_label_2
_geom_angle_atom_site_label_3
_geom_angle
_geom_angle_site_symmetry_1
_geom_angle_site_symmetry_3
O2 C1 O1 126.3(2) . .
O2 C1 C2 116.6(3) . .
O1 C1 C2 117.1(2) . .
C7 C2 C3 120.5(3) . .
C7 C2 C1 118.8(3) . .
C3 C2 C1 120.6(3) . .
C2 C3 C4 118.7(3) . .
C2 C3 H3A 120.7 . .
C4 C3 H3A 120.6 . .
O3 C4 C5 124.0(3) . .
O3 C4 C3 114.0(3) . .
C5 C4 C3 122.0(3) . .
C4 C5 C6 117.8(3) . .
C4 C5 H5A 120.9 . .
C6 C5 H5A 121.3 . .
O4 C6 C7 114.5(3) . .
O4 C6 C5 123.7(3) . .
C7 C6 C5 121.6(3) . .
C2 C7 C6 119.3(3) . .
C2 C7 H7A 120.2 . .
C6 C7 H7A 120.5 . .
C13 C8 C9 120.9(3) . .
C13 C8 O3 120.5(4) . .
C9 C8 O3 118.3(4) . .
C8 C9 C10 120.0(4) . .
C8 C9 H9C 119.8 . .
C10 C9 H9C 120.2 . .
C9 C10 C11 120.2(4) . .
C9 C10 H10C 119.9 . .
C11 C10 H10C 119.9 . .
C12 C11 C10 118.8(3) . .
C12 C11 C14 121.0(3) . .
C10 C11 C14 120.2(3) . .
C11 C12 C13 120.9(3) . .
C11 C12 H17A 119.4 . .
C13 C12 H17A 119.6 . .
C8 C13 C12 119.1(4) . .
C8 C13 H13A 120.4 . .
C12 C13 H13A 120.4 . .
O7 C14 O8 126.7(2) . .
O7 C14 C11 117.0(2) . .
O8 C14 C11 116.3(2) . .
C20 C15 C16 122.0(3) . .
C20 C15 O4 115.6(3) . .
C16 C15 O4 122.0(4) . .
C15 C16 C17 119.1(3) . .
C15 C16 H16A 120.4 . .
C17 C16 H16A 120.5 . .
C18 C17 C16 119.9(3) . .
C18 C17 H17B 120.0 . .
C16 C17 H17B 120.0 . .
C19 C18 C17 119.2(3) . .
C19 C18 C21 119.2(3) . .
C17 C18 C21 121.5(3) . .
C18 C19 C20 120.7(3) . .
C18 C19 H8A 119.7 . .
C20 C19 H8A 119.6 . .
C15 C20 C19 119.0(3) . .
C15 C20 H20A 120.6 . .
C19 C20 H20A 120.4 . .
O6 C21 O5 123.8(3) . .
O6 C21 C18 120.4(3) . .
O5 C21 C18 115.7(2) . .
N1 C22 C23 123.6(3) . .
N1 C22 H22A 118.4 . .
C23 C22 H22A 118.0 . .
C24 C23 C22 120.3(3) . .
C24 C23 H23A 119.5 . .
C22 C23 H23A 120.2 . .
C23 C24 C25 116.6(3) . .
C23 C24 C27 124.2(3) . .
C25 C24 C27 119.1(3) . .
C26 C25 C24 119.7(3) . .
C26 C25 H25A 120.2 . .
C24 C25 H25A 120.1 . .
N1 C26 C25 123.5(3) . .
N1 C26 H26A 118.1 . .
C25 C26 H26A 118.4 . .
C24 C27 C27 113.9(3) . 3_876
O8 Co1 O9 91.50(9) 4_675 .
O8 Co1 O1 172.79(8) 4_675 .
O9 Co1 O1 86.54(9) . .
O8 Co1 O10 94.18(9) 4_675 .
O9 Co1 O10 82.08(9) . .
O1 Co1 O10 92.42(9) . .
O8 Co1 N1 89.49(9) 4_675 .
O9 Co1 N1 168.19(9) . .
O1 Co1 N1 93.84(9) . .
O10 Co1 N1 86.11(9) . .
O8 Co1 O11 85.33(7) 4_675 .
O9 Co1 O11 96.48(8) . .
O1 Co1 O11 88.00(7) . .
O10 Co1 O11 178.47(8) . .
N1 Co1 O11 95.33(9) . .
O7 Co2 O7 180.00(11) 4_675 2_655
O7 Co2 O5 93.51(8) 4_675 2_645
O7 Co2 O5 86.49(8) 2_655 2_645
O7 Co2 O5 86.49(8) 4_675 4_685
O7 Co2 O5 93.51(8) 2_655 4_685
O5 Co2 O5 180.00(11) 2_645 4_685
O7 Co2 O11 92.99(7) 4_675 3_775
O7 Co2 O11 87.01(7) 2_655 3_775
O5 Co2 O11 87.58(7) 2_645 3_775
O5 Co2 O11 92.42(7) 4_685 3_775
O7 Co2 O11 87.01(7) 4_675 .
O7 Co2 O11 92.99(7) 2_655 .
O5 Co2 O11 92.42(7) 2_645 .
O5 Co2 O11 87.58(7) 4_685 .
O11 Co2 O11 180.0 3_775 .
C22 N1 C26 116.1(3) . .
C22 N1 Co1 122.7(2) . .
C26 N1 Co1 120.6(2) . .
C1 O1 Co1 128.36(18) . .
C4 O3 C8 120.7(3) . .
C6 O4 C15 123.0(3) . .
C21 O5 Co2 131.81(18) . 2_655
C14 O7 Co2 134.93(18) . 2_645
C14 O8 Co1 131.39(18) . 4_576
Co1 O9 H9A 117.3 . .
Co1 O9 H9B 117.3 . .
H9A O9 H9B 114.3 . .
Co1 O10 H10A 118.3 . .
Co1 O10 H10B 118.2 . .
H10A O10 H10B 115.5 . .
Co2 O11 Co1 118.97(8) . .

loop_
_geom_bond_atom_site_label_1
_geom_bond_atom_site_label_2
_geom_bond_distance
_geom_bond_site_symmetry_2
C1 O2 1.243(4) .
C1 O1 1.264(4) .
C1 C2 1.518(4) .
C2 C7 1.385(4) .
C2 C3 1.387(4) .
C3 C4 1.389(4) .
C3 H3A 0.9601 .
C4 O3 1.379(4) .
C4 C5 1.381(5) .
C5 C6 1.389(5) .
C5 H5A 0.9601 .
C6 O4 1.368(4) .
C6 C7 1.382(4) .
C7 H7A 0.9600 .
C8 C13 1.370(6) .
C8 C9 1.371(6) .
C8 O3 1.397(4) .
C9 C10 1.379(5) .
C9 H9C 0.9601 .
C10 C11 1.387(4) .
C10 H10C 0.9300 .
C11 C12 1.386(4) .
C11 C14 1.510(4) .
C12 C13 1.382(5) .
C12 H17A 0.9191 .
C13 H13A 0.9601 .
C14 O7 1.252(3) .
C14 O8 1.253(3) .
C15 C20 1.368(5) .
C15 C16 1.364(6) .
C15 O4 1.399(4) .
C16 C17 1.394(4) .
C16 H16A 0.9600 .
C17 C18 1.389(4) .
C17 H17B 0.9300 .
C18 C19 1.386(4) .
C18 C21 1.498(4) .
C19 C20 1.380(4) .
C19 H8A 0.9545 .
C20 H20A 0.9601 .
C21 O6 1.246(3) .
C21 O5 1.274(3) .
C22 N1 1.335(4) .
C22 C23 1.379(4) .
C22 H22A 0.9599 .
C23 C24 1.373(4) .
C23 H23A 0.9601 .
C24 C25 1.394(4) .
C24 C27 1.511(4) .
C25 C26 1.376(4) .
C25 H25A 0.9600 .
C26 N1 1.345(4) .
C26 H26A 0.9600 .
C27 C27 1.525(6) 3_876
Co1 O8 2.0644(19) 4_675
Co1 O9 2.087(2) .
Co1 O1 2.1067(19) .
Co1 O10 2.116(2) .
Co1 N1 2.121(2) .
Co1 O11 2.1892(18) .
Co2 O7 2.0496(19) 4_675
Co2 O7 2.0496(19) 2_655
Co2 O5 2.0905(19) 2_645
Co2 O5 2.0905(19) 4_685
Co2 O11 2.1744(18) 3_775
Co2 O11 2.1745(18) .
O5 Co2 2.0905(19) 2_655
O7 Co2 2.0496(19) 2_645
O8 Co1 2.0644(19) 4_576
O9 H9A 0.8500 .
O9 H9B 0.8500 .
O10 H10A 0.8500 .
O10 H10B 0.8502 .

loop_
_platon_squeeze_void_nr
_platon_squeeze_void_average_x
_platon_squeeze_void_average_y
_platon_squeeze_void_average_z
_platon_squeeze_void_volume
_platon_squeeze_void_count_electrons
_platon_squeeze_void_content
1 0.500 0.000 1.000 351 90 ' '
2 0.000 0.500 0.500 352 90 ' '
